data_4514307
loop_
_publ_author_name
'Carden, Will G.'
'Pedziwiatr, Jakub'
'Abboud, Khalil A.'
'McElwee-White, Lisa'

_publ_section_title
;
 Halide Effects on the Sublimation Temperature of X-Au-L Complexes:
 Implications for Their Use as Precursors in Vapor Phase Deposition
 Methods.
;
_journal_issue 46
_journal_name_full 'ACS applied materials &amp; interfaces'
_journal_page_first 40998
_journal_page_last 41005
_journal_paper_doi 10.1021/acsami.7b12465
_journal_volume 9
_journal_year 2017
_chemical_formula_sum 'C6 H18 Au I N3 P'
_chemical_formula_weight 487.07
_space_group_crystal_system orthorhombic
_space_group_IT_number 62
_space_group_name_Hall '-P 2ac 2n'
_space_group_name_H-M_alt 'P n m a'
_symmetry_space_group_name_Hall '-P 2ac 2n'
_symmetry_space_group_name_H-M 'P n m a'
_atom_sites_solution_hydrogens geom
_atom_sites_solution_primary direct
_atom_sites_solution_secondary difmap
_audit_creation_method SHELXL-2014/7
_audit_update_record
;
2017-08-10 # Formatted by publCIF

;
_cell_angle_alpha 90
_cell_angle_beta 90
_cell_angle_gamma 90
_cell_formula_units_Z 4
_cell_length_a 15.0773(10)
_cell_length_b 11.4116(8)
_cell_length_c 7.5983(5)
_cell_measurement_reflns_used 9901
_cell_measurement_temperature 100(2)
_cell_measurement_theta_max 28.0
_cell_measurement_theta_min 2.0
_cell_volume 1307.33(15)
_computing_cell_refinement 'Bruker APEX2 (Bruker, 2014)'
_computing_data_collection 'Bruker APEX2 (Bruker, 2014)'
_computing_data_reduction 'Bruker Apex2 SAINT (Bruker, 2014)'
_computing_molecular_graphics 'XP in SHELXTL-plus, Bruker 2014'
_computing_publication_material 'SHELXL2014/7, Sheldrick, G. M. 2014'
_computing_structure_refinement 'SHELXL2014/7, Sheldrick G. M. 2014'
_computing_structure_solution 'SHELXL2014/7, Sheldrick G. M. 2014'
_diffrn_ambient_temperature 100(2)
_diffrn_measured_fraction_theta_full 0.999
_diffrn_measured_fraction_theta_max 0.998
_diffrn_measurement_device_type 'Bruker APEX-II DUO'
_diffrn_measurement_method 'phi and omega scans'
_diffrn_radiation_type MoK\a
_diffrn_radiation_wavelength 0.71073
_diffrn_reflns_av_R_equivalents 0.0690
_diffrn_reflns_av_unetI/netI 0.0225
_diffrn_reflns_Laue_measured_fraction_full 0.999
_diffrn_reflns_Laue_measured_fraction_max 0.998
_diffrn_reflns_limit_h_max 20
_diffrn_reflns_limit_h_min -20
_diffrn_reflns_limit_k_max 15
_diffrn_reflns_limit_k_min -14
_diffrn_reflns_limit_l_max 10
_diffrn_reflns_limit_l_min -10
_diffrn_reflns_number 21615
_diffrn_reflns_point_group_measured_fraction_full 0.999
_diffrn_reflns_point_group_measured_fraction_max 0.998
_diffrn_reflns_theta_full 27.500
_diffrn_reflns_theta_max 28.392
_diffrn_reflns_theta_min 2.702
_diffrn_source 'fine-focus sealed tube'
_exptl_absorpt_coefficient_mu 13.701
_exptl_absorpt_correction_T_max 0.7741
_exptl_absorpt_correction_T_min 0.3708
_exptl_absorpt_correction_type analytical
_exptl_absorpt_process_details 'based on measured indexed crystal faces, Bruker SHELXTL2014 (Sheldrick, 2014)'
_exptl_crystal_colour colourless
_exptl_crystal_density_diffrn 2.475
_exptl_crystal_description plate
_exptl_crystal_F_000 888
_exptl_crystal_size_max 0.086
_exptl_crystal_size_mid 0.063
_exptl_crystal_size_min 0.021
_refine_diff_density_max 2.104
_refine_diff_density_min -0.745
_refine_diff_density_rms 0.146
_refine_ls_extinction_method none
_refine_ls_goodness_of_fit_ref 1.072
_refine_ls_hydrogen_treatment constr
_refine_ls_matrix_type full
_refine_ls_number_parameters 64
_refine_ls_number_reflns 1725
_refine_ls_number_restraints 0
_refine_ls_restrained_S_all 1.072
_refine_ls_R_factor_all 0.0179
_refine_ls_R_factor_gt 0.0165
_refine_ls_shift/su_max 0.004
_refine_ls_shift/su_mean 0.000
_refine_ls_structure_factor_coef Fsqd
_refine_ls_weighting_details 'w=1/[\s^2^(Fo^2^)+(0.0250P)^2^+0.4180P] where P=(Fo^2^+2Fc^2^)/3'
_refine_ls_weighting_scheme calc
_refine_ls_wR_factor_gt 0.0428
_refine_ls_wR_factor_ref 0.0432
_reflns_Friedel_coverage 0.000
_reflns_number_gt 1622
_reflns_number_total 1725
_reflns_threshold_expression 'I > 2\s(I)'
_cod_data_source_file am7b12465_si_003.cif
_cod_data_source_block will5
_cod_database_code 4514307
_shelx_shelxl_version_number 2014/7
_shelx_space_group_comment
; 
The symmetry employed for this shelxl refinement is uniquely defined 
by the following loop, which should always be used as a source of 
symmetry information in preference to the above space-group names. 
They are only intended as comments. 
;
_shelx_estimated_absorpt_t_min 0.385
_shelx_estimated_absorpt_t_max 0.762

loop_
_space_group_symop_operation_xyz
'x, y, z'
'-x+1/2, -y, z+1/2'
'-x, y+1/2, -z'
'x+1/2, -y+1/2, -z+1/2'
'-x, -y, -z'
'x-1/2, y, -z-1/2'
'x, -y-1/2, z'
'-x-1/2, y-1/2, z-1/2'

loop_
_atom_site_label
_atom_site_type_symbol
_atom_site_fract_x
_atom_site_fract_y
_atom_site_fract_z
_atom_site_U_iso_or_equiv
_atom_site_adp_type
_atom_site_occupancy
_atom_site_site_symmetry_order
_atom_site_calc_flag
_atom_site_refinement_flags_posn
_atom_site_refinement_flags_adp
_atom_site_refinement_flags_occupancy
Au1 Au 0.78136(2) 0.7500 0.44183(2) 0.01985(6) Uani 1 2 d S T P
I1 I 0.89180(2) 0.7500 0.69928(3) 0.02681(7) Uani 1 2 d S T P
P1 P 0.67926(6) 0.7500 0.22485(12) 0.01959(18) Uani 1 2 d S T P
N1 N 0.68458(15) 0.6272(2) 0.1097(3) 0.0252(5) Uani 1 1 d . . .
N2 N 0.5726(2) 0.7500 0.2889(4) 0.0278(7) Uani 1 2 d S T P
C1 C 0.6203(2) 0.6008(3) -0.0302(4) 0.0374(7) Uani 1 1 d . . .
H1A H 0.5635 0.6384 -0.0029 0.056 Uiso 1 1 calc R U .
H1B H 0.6119 0.5158 -0.0384 0.056 Uiso 1 1 calc R U .
H1C H 0.6426 0.6307 -0.1428 0.056 Uiso 1 1 calc R U .
C2 C 0.7681(2) 0.5643(3) 0.0886(4) 0.0269(5) Uani 1 1 d . . .
H2A H 0.8075 0.5829 0.1874 0.040 Uiso 1 1 calc R U .
H2B H 0.7963 0.5880 -0.0219 0.040 Uiso 1 1 calc R U .
H2C H 0.7565 0.4798 0.0864 0.040 Uiso 1 1 calc R U .
C3 C 0.5399(2) 0.8566(3) 0.3764(5) 0.0408(7) Uani 1 1 d . . .
H3A H 0.5582 0.9256 0.3088 0.061 Uiso 1 1 calc R U .
H3B H 0.5648 0.8612 0.4954 0.061 Uiso 1 1 calc R U .
H3C H 0.4751 0.8540 0.3834 0.061 Uiso 1 1 calc R U .

loop_
_atom_site_aniso_label
_atom_site_aniso_U_11
_atom_site_aniso_U_22
_atom_site_aniso_U_33
_atom_site_aniso_U_23
_atom_site_aniso_U_13
_atom_site_aniso_U_12
Au1 0.02183(9) 0.01778(8) 0.01994(9) 0.000 -0.00002(5) 0.000
I1 0.02715(13) 0.03052(14) 0.02276(12) 0.000 -0.00342(9) 0.000
P1 0.0207(4) 0.0171(4) 0.0209(4) 0.000 0.0008(3) 0.000
N1 0.0280(12) 0.0210(11) 0.0265(11) -0.0042(9) -0.0042(9) 0.0032(9)
N2 0.0209(15) 0.0301(17) 0.0325(17) 0.000 0.0025(13) 0.000
C1 0.0430(17) 0.0292(15) 0.0400(16) -0.0092(13) -0.0162(14) 0.0045(13)
C2 0.0306(13) 0.0210(13) 0.0290(13) -0.0015(11) 0.0045(11) 0.0017(11)
C3 0.0291(15) 0.0362(16) 0.0572(19) -0.0048(15) 0.0128(14) 0.0072(13)

loop_
_atom_type_symbol
_atom_type_description
_atom_type_scat_dispersion_real
_atom_type_scat_dispersion_imag
_atom_type_scat_source
C C 0.0033 0.0016 'International Tables Vol C Tables 4.2.6.8 and 6.1.1.4'
H H 0.0000 0.0000 'International Tables Vol C Tables 4.2.6.8 and 6.1.1.4'
N N 0.0061 0.0033 'International Tables Vol C Tables 4.2.6.8 and 6.1.1.4'
P P 0.1023 0.0942 'International Tables Vol C Tables 4.2.6.8 and 6.1.1.4'
I I -0.4742 1.8119 'International Tables Vol C Tables 4.2.6.8 and 6.1.1.4'
Au Au -2.0133 8.8022 'International Tables Vol C Tables 4.2.6.8 and 6.1.1.4'

loop_
_geom_angle_atom_site_label_1
_geom_angle_atom_site_label_2
_geom_angle_atom_site_label_3
_geom_angle
_geom_angle_site_symmetry_1
P1 Au1 I1 177.37(2) .
N1 P1 N1 115.81(17) 7_575
N1 P1 N2 101.51(11) 7_575
N1 P1 N2 101.51(11) .
N1 P1 Au1 110.71(8) 7_575
N1 P1 Au1 110.71(8) .
N2 P1 Au1 116.21(12) .
C2 N1 C1 112.9(2) .
C2 N1 P1 121.13(19) .
C1 N1 P1 121.6(2) .
C3 N2 C3 111.5(3) 7_575
C3 N2 P1 116.81(18) 7_575
C3 N2 P1 116.81(18) .
N1 C1 H1A 109.5 .
N1 C1 H1B 109.5 .
H1A C1 H1B 109.5 .
N1 C1 H1C 109.5 .
H1A C1 H1C 109.5 .
H1B C1 H1C 109.5 .
N1 C2 H2A 109.5 .
N1 C2 H2B 109.5 .
H2A C2 H2B 109.5 .
N1 C2 H2C 109.5 .
H2A C2 H2C 109.5 .
H2B C2 H2C 109.5 .
N2 C3 H3A 109.5 .
N2 C3 H3B 109.5 .
H3A C3 H3B 109.5 .
N2 C3 H3C 109.5 .
H3A C3 H3C 109.5 .
H3B C3 H3C 109.5 .

loop_
_geom_bond_atom_site_label_1
_geom_bond_atom_site_label_2
_geom_bond_distance
_geom_bond_site_symmetry_2
Au1 P1 2.2556(9) .
Au1 I1 2.5689(3) .
P1 N1 1.654(2) 7_575
P1 N1 1.654(2) .
P1 N2 1.680(3) .
N1 C2 1.458(4) .
N1 C1 1.470(4) .
N2 C3 1.471(3) 7_575
N2 C3 1.471(3) .
C1 H1A 0.9800 .
C1 H1B 0.9800 .
C1 H1C 0.9800 .
C2 H2A 0.9800 .
C2 H2B 0.9800 .
C2 H2C 0.9800 .
C3 H3A 0.9800 .
C3 H3B 0.9800 .
C3 H3C 0.9800 .
